data_9014435
loop_
_publ_author_name
'Gruner, J.'

_publ_section_title
;
 The crystal structures of talc and pyrophyllite.
 _cod_database_code 1011152
;
_journal_name_full 'Zeitschrift fur Kristallographie'
_journal_page_first 412
_journal_page_last 419
_journal_volume 88
_journal_year 1934
_chemical_formula_sum 'Mg3 O12 Si4'
_chemical_name_mineral 'Talc 2M'
_space_group_IT_number 15
_symmetry_space_group_name_Hall '-C 2yc'
_symmetry_space_group_name_H-M 'C 1 2/c 1'
_cell_angle_alpha 90
_cell_angle_beta 100.08
_cell_angle_gamma 90
_cell_length_a 5.26
_cell_length_b 9.10
_cell_length_c 18.81
_cell_formula_units_Z 4
_cell_volume 886.462
_database_code_amcsd 0018036
_exptl_crystal_density_diffrn 2.827
_cod_duplicate_entry 1011152
_cod_database_code 9014435

loop_
_space_group_symop_operation_xyz
x,y,z
1/2+x,1/2+y,z
x,-y,1/2+z
1/2+x,1/2-y,1/2+z
-x,y,1/2-z
1/2-x,1/2+y,1/2-z
-x,-y,-z
1/2-x,1/2-y,-z

loop_
_atom_site_label
_atom_site_fract_x
_atom_site_fract_y
_atom_site_fract_z
Mg1 0.00000 0.00000 0.00000
Mg2 0.00000 0.33300 0.00000
O1 0.20300 0.50000 0.05800
O2 0.20300 0.16700 0.05800
O3 0.20300 -0.16700 0.05800
O4 0.02500 0.08300 0.17600
O5 -0.47500 0.08300 0.17600
O6 0.27500 0.33300 0.17600
Si1 -0.23900 0.00000 0.14300
Si2 0.26100 0.16700 0.14300

loop_
_cod_related_entry_id
_cod_related_entry_database
_cod_related_entry_code
1 AMCSD 0018036
